data_7209126
loop_
_publ_author_name
'W\"ohlert, Susanne'
'Fink, Lothar'
'Schmidt, Martin'
'N\"ather, Christian'

_publ_section_title
;
 Exploration and synthesis of condensed coordination networks with
 modified magnetic properties
;
_journal_issue 5
_journal_name_full CrystEngComm
_journal_page_first 945
_journal_paper_doi 10.1039/c2ce26617b
_journal_volume 15
_journal_year 2013
_chemical_formula_moiety 'C22 H24 N10 Ni S2, C2 H6 O'
_chemical_formula_sum 'C24 H30 N10 Ni O S2'
_chemical_formula_weight 597.41
_chemical_name_systematic
;
?
;
_space_group_IT_number 2
_symmetry_cell_setting triclinic
_symmetry_space_group_name_Hall '-P 1'
_symmetry_space_group_name_H-M 'P -1'
_atom_sites_solution_hydrogens geom
_atom_sites_solution_primary direct
_atom_sites_solution_secondary difmap
_audit_creation_method SHELXL-97
_cell_angle_alpha 98.015(11)
_cell_angle_beta 100.532(9)
_cell_angle_gamma 94.328(11)
_cell_formula_units_Z 2
_cell_length_a 8.3977(7)
_cell_length_b 11.9808(12)
_cell_length_c 15.0476(12)
_cell_measurement_reflns_used 6274
_cell_measurement_temperature 200(2)
_cell_measurement_theta_max 27.19
_cell_measurement_theta_min 2.38
_cell_volume 1466.0(2)
_computing_cell_refinement 'X-Area (Stoe, 2008)'
_computing_data_collection 'X-Area (Stoe, 2008)'
_computing_data_reduction 'X-Area (Stoe, 2008)'
_computing_molecular_graphics
;
XP in SHELXTL (Sheldrick, 2008) and Diamond (Brandenburg, 2010)
;
_computing_publication_material 'XCIF in SHELXTL (Sheldrick, 2008)'
_computing_structure_refinement 'SHELXL-97 (Sheldrick, 1997)'
_computing_structure_solution 'SHELXS-97 (Sheldrick, 1990)'
_diffrn_ambient_temperature 200(2)
_diffrn_measured_fraction_theta_full 0.960
_diffrn_measured_fraction_theta_max 0.960
_diffrn_measurement_device_type 'STOE IPDS-1'
_diffrn_measurement_method 'phi scan'
_diffrn_radiation_monochromator graphite
_diffrn_radiation_source 'fine-focus sealed tube'
_diffrn_radiation_type MoK\a
_diffrn_radiation_wavelength 0.71073
_diffrn_reflns_av_R_equivalents 0.0000
_diffrn_reflns_av_sigmaI/netI 0.0299
_diffrn_reflns_limit_h_max 10
_diffrn_reflns_limit_h_min -10
_diffrn_reflns_limit_k_max 15
_diffrn_reflns_limit_k_min -15
_diffrn_reflns_limit_l_max 19
_diffrn_reflns_limit_l_min -19
_diffrn_reflns_number 6274
_diffrn_reflns_theta_full 27.19
_diffrn_reflns_theta_max 27.19
_diffrn_reflns_theta_min 2.38
_diffrn_standards_decay_% 0
_diffrn_standards_interval_time 0
_diffrn_standards_number 0
_exptl_absorpt_coefficient_mu 0.840
_exptl_absorpt_correction_T_max 0.9426
_exptl_absorpt_correction_T_min 0.8675
_exptl_absorpt_correction_type numerical
_exptl_absorpt_process_details 'X-Shape and X-Red32 (Stoe, 2008)'
_exptl_crystal_colour blue
_exptl_crystal_density_diffrn 1.353
_exptl_crystal_density_method 'not measured'
_exptl_crystal_description block
_exptl_crystal_F_000 624
_exptl_crystal_size_max 0.1551
_exptl_crystal_size_mid 0.0766
_exptl_crystal_size_min 0.0448
_refine_diff_density_max 0.607
_refine_diff_density_min -0.693
_refine_diff_density_rms 0.105
_refine_ls_extinction_coef 0.054(7)
_refine_ls_extinction_expression Fc^*^=kFc[1+0.001xFc^2^\l^3^/sin(2\q)]^-1/4^
_refine_ls_extinction_method SHELXL
_refine_ls_goodness_of_fit_ref 1.063
_refine_ls_hydrogen_treatment constr
_refine_ls_matrix_type full
_refine_ls_number_parameters 348
_refine_ls_number_reflns 6274
_refine_ls_number_restraints 3
_refine_ls_restrained_S_all 1.063
_refine_ls_R_factor_all 0.0652
_refine_ls_R_factor_gt 0.0559
_refine_ls_shift/su_max 0.001
_refine_ls_shift/su_mean 0.000
_refine_ls_structure_factor_coef Fsqd
_refine_ls_weighting_details 'calc w=1/[\s^2^(Fo^2^)+(0.1265P)^2^+1.2200P] where P=(Fo^2^+2Fc^2^)/3'
_refine_ls_weighting_scheme calc
_refine_ls_wR_factor_gt 0.1812
_refine_ls_wR_factor_ref 0.1877
_reflns_number_gt 5203
_reflns_number_total 6274
_reflns_threshold_expression >2sigma(I)
_cod_data_source_file c2ce26617b.txt
_cod_data_source_block woe201a
_cod_original_sg_symbol_H-M P-1
_cod_database_code 7209126

loop_
_symmetry_equiv_pos_as_xyz
'x, y, z'
'-x, -y, -z'

loop_
_atom_site_label
_atom_site_type_symbol
_atom_site_fract_x
_atom_site_fract_y
_atom_site_fract_z
_atom_site_U_iso_or_equiv
_atom_site_adp_type
_atom_site_occupancy
_atom_site_symmetry_multiplicity
_atom_site_calc_flag
_atom_site_refinement_flags
_atom_site_disorder_assembly
_atom_site_disorder_group
Ni1 Ni 0.70135(6) 0.80266(4) 0.73007(3) 0.02104(18) Uani 1 1 d . . .
N1 N 0.5352(4) 0.8028(3) 0.8156(2) 0.0278(7) Uani 1 1 d . . .
C1 C 0.4382(5) 0.7622(3) 0.8499(3) 0.0309(8) Uani 1 1 d . . .
S1 S 0.2968(2) 0.70412(14) 0.89559(13) 0.0611(4) Uani 1 1 d . . .
N2 N 0.8716(4) 0.7982(3) 0.6491(2) 0.0308(7) Uani 1 1 d . . .
C2 C 0.9673(5) 0.7939(3) 0.6043(3) 0.0259(8) Uani 1 1 d . . .
S2 S 1.10233(16) 0.78835(13) 0.53881(10) 0.0525(4) Uani 1 1 d . . .
N11 N 1.0579(5) 1.1166(3) 0.9347(3) 0.0379(8) Uani 1 1 d . . .
N12 N 0.8586(4) 0.9329(3) 0.8266(2) 0.0244(6) Uani 1 1 d . . .
C10 C 1.0202(5) 0.9358(3) 0.8426(3) 0.0277(8) Uani 1 1 d . . .
H10 H 1.0685 0.8732 0.8166 0.033 Uiso 1 1 calc R . .
C11 C 1.1216(5) 1.0283(4) 0.8968(3) 0.0302(8) Uani 1 1 d . . .
C12 C 0.8952(6) 1.1122(4) 0.9196(3) 0.0423(11) Uani 1 1 d . . .
H12 H 0.8466 1.1740 0.9466 0.051 Uiso 1 1 calc R . .
C13 C 0.7952(5) 1.0210(4) 0.8660(3) 0.0340(9) Uani 1 1 d . . .
H13 H 0.6803 1.0212 0.8574 0.041 Uiso 1 1 calc R . .
C14 C 1.3029(5) 1.0311(4) 0.9149(4) 0.0440(11) Uani 1 1 d . . .
H14A H 1.3456 1.0630 0.8664 0.066 Uiso 1 1 calc R . .
H14B H 1.3334 0.9539 0.9161 0.066 Uiso 1 1 calc R . .
H14C H 1.3486 1.0781 0.9741 0.066 Uiso 1 1 calc R . .
N21 N 0.4698(6) 1.1296(3) 0.6078(3) 0.0431(9) Uani 1 1 d . . .
N22 N 0.5954(4) 0.9394(3) 0.6695(2) 0.0244(6) Uani 1 1 d . . .
C20 C 0.4438(5) 0.9640(3) 0.6752(3) 0.0299(8) Uani 1 1 d . . .
H20 H 0.3770 0.9141 0.7002 0.036 Uiso 1 1 calc R . .
C21 C 0.3809(6) 1.0598(4) 0.6458(3) 0.0347(9) Uani 1 1 d . . .
C22 C 0.6199(7) 1.1040(4) 0.6005(3) 0.0445(11) Uani 1 1 d . . .
H22 H 0.6851 1.1524 0.5733 0.053 Uiso 1 1 calc R . .
C23 C 0.6835(6) 1.0101(4) 0.6308(3) 0.0346(9) Uani 1 1 d . . .
H23 H 0.7906 0.9953 0.6243 0.041 Uiso 1 1 calc R . .
C24 C 0.2147(7) 1.0875(5) 0.6547(5) 0.0565(14) Uani 1 1 d . . .
H24A H 0.2222 1.1558 0.7000 0.085 Uiso 1 1 calc R . .
H24B H 0.1571 1.0241 0.6746 0.085 Uiso 1 1 calc R . .
H24C H 0.1549 1.1007 0.5954 0.085 Uiso 1 1 calc R . .
N31 N 0.9245(5) 0.4924(3) 0.8783(2) 0.0376(8) Uani 1 1 d . . .
N32 N 0.8034(4) 0.6689(3) 0.7925(2) 0.0239(6) Uani 1 1 d . . .
C30 C 0.8298(5) 0.5720(3) 0.7439(3) 0.0268(8) Uani 1 1 d . . .
H30 H 0.8092 0.5639 0.6790 0.032 Uiso 1 1 calc R . .
C31 C 0.8868(5) 0.4831(3) 0.7867(3) 0.0305(8) Uani 1 1 d . . .
C32 C 0.9000(6) 0.5901(4) 0.9252(3) 0.0386(10) Uani 1 1 d . . .
H32 H 0.9265 0.6001 0.9902 0.046 Uiso 1 1 calc R . .
C33 C 0.8374(5) 0.6778(3) 0.8837(3) 0.0290(8) Uani 1 1 d . . .
H33 H 0.8184 0.7449 0.9203 0.035 Uiso 1 1 calc R . .
C34 C 0.9063(7) 0.3709(4) 0.7330(3) 0.0453(12) Uani 1 1 d . . .
H34A H 1.0109 0.3455 0.7585 0.068 Uiso 1 1 calc R . .
H34B H 0.9032 0.3794 0.6689 0.068 Uiso 1 1 calc R . .
H34C H 0.8175 0.3149 0.7367 0.068 Uiso 1 1 calc R . .
N41 N 0.3115(5) 0.5524(3) 0.4863(2) 0.0345(8) Uani 1 1 d . . .
N42 N 0.5369(4) 0.6886(2) 0.6266(2) 0.0232(6) Uani 1 1 d . . .
C40 C 0.4251(5) 0.6127(3) 0.6437(3) 0.0305(8) Uani 1 1 d . . .
H40 H 0.4233 0.6047 0.7055 0.037 Uiso 1 1 calc R . .
C41 C 0.3115(5) 0.5451(3) 0.5740(3) 0.0335(9) Uani 1 1 d . . .
C42 C 0.4219(5) 0.6283(3) 0.4700(3) 0.0319(9) Uani 1 1 d . . .
H42 H 0.4243 0.6361 0.4083 0.038 Uiso 1 1 calc R . .
C43 C 0.5337(5) 0.6967(3) 0.5390(3) 0.0271(8) Uani 1 1 d . . .
H43 H 0.6093 0.7502 0.5235 0.033 Uiso 1 1 calc R . .
C44 C 0.1855(7) 0.4642(5) 0.5962(4) 0.0610(16) Uani 1 1 d . . .
H44A H 0.0808 0.4962 0.5889 0.092 Uiso 1 1 calc R . .
H44B H 0.2184 0.4512 0.6596 0.092 Uiso 1 1 calc R . .
H44C H 0.1748 0.3921 0.5548 0.092 Uiso 1 1 calc R . .
O51 O 0.5596(15) 1.2532(11) 0.8699(9) 0.103(4) Uiso 0.61(2) 1 d PD A 1
H51 H 0.5374 1.2466 0.9213 0.154 Uiso 0.61(2) 1 calc PR A 1
C51 C 0.491(2) 1.3488(17) 0.8385(12) 0.097(5) Uiso 0.61(2) 1 d PD A 1
H51A H 0.4534 1.3338 0.7712 0.116 Uiso 0.61(2) 1 calc PR A 1
H51B H 0.5721 1.4162 0.8544 0.116 Uiso 0.61(2) 1 calc PR A 1
C52 C 0.3494(19) 1.3681(13) 0.8849(10) 0.083(4) Uiso 0.61(2) 1 d PD A 1
H52A H 0.2982 1.4338 0.8655 0.125 Uiso 0.61(2) 1 calc PR A 1
H52B H 0.3881 1.3822 0.9514 0.125 Uiso 0.61(2) 1 calc PR A 1
H52C H 0.2697 1.3009 0.8683 0.125 Uiso 0.61(2) 1 calc PR A 1
O51' O 0.392(5) 1.452(3) 0.814(3) 0.24(2) Uiso 0.39(2) 1 d PD A 2
H51' H 0.3902 1.4171 0.7617 0.363 Uiso 0.39(2) 1 d PR A 2
C51' C 0.459(5) 1.392(3) 0.884(2) 0.143(13) Uiso 0.39(2) 1 d PD A 2
H51C H 0.3720 1.3550 0.9085 0.172 Uiso 0.39(2) 1 calc PR A 2
H51D H 0.5321 1.4445 0.9340 0.172 Uiso 0.39(2) 1 calc PR A 2
C52' C 0.555(5) 1.305(4) 0.840(3) 0.159(17) Uiso 0.39(2) 1 d PD A 2
H52D H 0.6005 1.2592 0.8858 0.238 Uiso 0.39(2) 1 calc PR A 2
H52E H 0.6430 1.3433 0.8177 0.238 Uiso 0.39(2) 1 calc PR A 2
H52F H 0.4820 1.2557 0.7890 0.238 Uiso 0.39(2) 1 calc PR A 2

loop_
_atom_site_aniso_label
_atom_site_aniso_U_11
_atom_site_aniso_U_22
_atom_site_aniso_U_33
_atom_site_aniso_U_23
_atom_site_aniso_U_13
_atom_site_aniso_U_12
Ni1 0.0211(3) 0.0235(3) 0.0169(2) 0.00252(17) 0.00016(16) 0.00219(17)
N1 0.0272(16) 0.0317(16) 0.0239(15) 0.0058(13) 0.0022(13) 0.0039(14)
C1 0.033(2) 0.0309(19) 0.0295(19) 0.0037(15) 0.0051(17) 0.0099(16)
S1 0.0545(8) 0.0580(8) 0.0854(11) 0.0248(8) 0.0408(8) 0.0070(7)
N2 0.0305(17) 0.0354(17) 0.0253(15) 0.0035(13) 0.0023(14) 0.0049(14)
C2 0.0223(17) 0.0265(17) 0.0253(17) 0.0013(14) -0.0027(15) 0.0024(14)
S2 0.0341(6) 0.0695(9) 0.0540(7) -0.0049(6) 0.0220(5) 0.0006(6)
N11 0.035(2) 0.0359(19) 0.0362(19) -0.0071(15) 0.0005(15) 0.0011(15)
N12 0.0254(16) 0.0264(15) 0.0179(13) 0.0003(11) -0.0019(12) 0.0020(12)
C10 0.0287(19) 0.0260(17) 0.0258(18) 0.0003(14) 0.0020(15) 0.0025(15)
C11 0.0242(19) 0.035(2) 0.0269(18) -0.0016(15) -0.0018(15) 0.0010(15)
C12 0.034(2) 0.042(2) 0.043(2) -0.0152(19) -0.0001(19) 0.0126(19)
C13 0.028(2) 0.040(2) 0.0295(19) -0.0063(16) 0.0000(16) 0.0086(17)
C14 0.026(2) 0.048(3) 0.049(3) -0.011(2) 0.0002(19) -0.0037(19)
N21 0.055(3) 0.0358(19) 0.045(2) 0.0192(17) 0.0141(19) 0.0154(18)
N22 0.0271(16) 0.0220(14) 0.0222(14) 0.0054(11) -0.0018(12) 0.0022(12)
C20 0.028(2) 0.0312(19) 0.0279(18) 0.0081(15) -0.0025(15) 0.0020(15)
C21 0.037(2) 0.033(2) 0.034(2) 0.0094(16) 0.0000(17) 0.0105(17)
C22 0.062(3) 0.035(2) 0.046(3) 0.022(2) 0.021(2) 0.009(2)
C23 0.039(2) 0.032(2) 0.036(2) 0.0090(17) 0.0129(18) 0.0060(17)
C24 0.047(3) 0.058(3) 0.072(4) 0.029(3) 0.010(3) 0.024(3)
N31 0.044(2) 0.0382(19) 0.0284(17) 0.0082(15) -0.0025(15) 0.0086(16)
N32 0.0264(16) 0.0252(15) 0.0181(14) 0.0039(11) -0.0017(12) 0.0040(12)
C30 0.0294(19) 0.0284(18) 0.0206(16) 0.0021(14) 0.0004(14) 0.0049(15)
C31 0.031(2) 0.0285(18) 0.0290(19) 0.0041(15) -0.0021(16) 0.0079(16)
C32 0.051(3) 0.042(2) 0.0196(18) 0.0062(16) -0.0037(17) 0.008(2)
C33 0.034(2) 0.0294(19) 0.0198(17) 0.0006(14) -0.0014(15) 0.0046(16)
C34 0.058(3) 0.033(2) 0.043(2) 0.0048(19) 0.001(2) 0.016(2)
N41 0.0372(19) 0.0309(17) 0.0283(17) -0.0038(13) -0.0062(14) 0.0055(14)
N42 0.0253(15) 0.0213(14) 0.0191(14) 0.0002(11) -0.0029(12) 0.0011(12)
C40 0.032(2) 0.0315(19) 0.0259(18) 0.0050(15) 0.0010(15) -0.0012(16)
C41 0.031(2) 0.0288(19) 0.036(2) 0.0011(16) -0.0027(17) -0.0007(16)
C42 0.041(2) 0.0308(19) 0.0202(17) 0.0017(14) -0.0041(16) 0.0105(17)
C43 0.0306(19) 0.0275(18) 0.0217(17) 0.0054(14) -0.0008(15) 0.0054(15)
C44 0.052(3) 0.060(3) 0.060(3) 0.005(3) -0.002(3) -0.028(3)

loop_
_atom_type_symbol
_atom_type_description
_atom_type_scat_dispersion_real
_atom_type_scat_dispersion_imag
_atom_type_scat_source
C C 0.0033 0.0016 'International Tables Vol C Tables 4.2.6.8 and 6.1.1.4'
H H 0.0000 0.0000 'International Tables Vol C Tables 4.2.6.8 and 6.1.1.4'
N N 0.0061 0.0033 'International Tables Vol C Tables 4.2.6.8 and 6.1.1.4'
O O 0.0106 0.0060 'International Tables Vol C Tables 4.2.6.8 and 6.1.1.4'
S S 0.1246 0.1234 'International Tables Vol C Tables 4.2.6.8 and 6.1.1.4'
Ni Ni 0.3393 1.1124 'International Tables Vol C Tables 4.2.6.8 and 6.1.1.4'

loop_
_geom_angle_atom_site_label_1
_geom_angle_atom_site_label_2
_geom_angle_atom_site_label_3
_geom_angle
N2 Ni1 N1 177.43(13)
N2 Ni1 N32 89.70(13)
N1 Ni1 N32 87.82(13)
N2 Ni1 N42 90.11(13)
N1 Ni1 N42 90.65(13)
N32 Ni1 N42 92.84(12)
N2 Ni1 N12 89.17(13)
N1 Ni1 N12 90.35(13)
N32 Ni1 N12 93.51(12)
N42 Ni1 N12 173.61(11)
N2 Ni1 N22 91.54(13)
N1 Ni1 N22 90.94(13)
N32 Ni1 N22 178.66(13)
N42 Ni1 N22 87.67(11)
N12 Ni1 N22 86.01(11)
C1 N1 Ni1 155.1(3)
N1 C1 S1 178.2(4)
C2 N2 Ni1 178.8(3)
N2 C2 S2 179.1(4)
C11 N11 C12 117.1(4)
C10 N12 C13 117.2(3)
C10 N12 Ni1 122.8(3)
C13 N12 Ni1 119.6(3)
N12 C10 C11 122.1(4)
N12 C10 H10 119.0
C11 C10 H10 119.0
N11 C11 C10 120.4(4)
N11 C11 C14 117.6(4)
C10 C11 C14 122.0(4)
N11 C12 C13 122.5(4)
N11 C12 H12 118.8
C13 C12 H12 118.8
N12 C13 C12 120.6(4)
N12 C13 H13 119.7
C12 C13 H13 119.7
C11 C14 H14A 109.5
C11 C14 H14B 109.5
H14A C14 H14B 109.5
C11 C14 H14C 109.5
H14A C14 H14C 109.5
H14B C14 H14C 109.5
C21 N21 C22 117.4(4)
C20 N22 C23 116.7(3)
C20 N22 Ni1 122.0(3)
C23 N22 Ni1 121.1(3)
N22 C20 C21 122.4(4)
N22 C20 H20 118.8
C21 C20 H20 118.8
N21 C21 C20 120.2(4)
N21 C21 C24 117.9(4)
C20 C21 C24 121.8(4)
N21 C22 C23 122.5(4)
N21 C22 H22 118.7
C23 C22 H22 118.7
N22 C23 C22 120.7(4)
N22 C23 H23 119.7
C22 C23 H23 119.7
C21 C24 H24A 109.5
C21 C24 H24B 109.5
H24A C24 H24B 109.5
C21 C24 H24C 109.5
H24A C24 H24C 109.5
H24B C24 H24C 109.5
C32 N31 C31 116.1(4)
C33 N32 C30 117.5(3)
C33 N32 Ni1 119.9(3)
C30 N32 Ni1 122.5(2)
N32 C30 C31 121.1(3)
N32 C30 H30 119.4
C31 C30 H30 119.4
N31 C31 C30 121.6(4)
N31 C31 C34 116.6(4)
C30 C31 C34 121.8(4)
N31 C32 C33 123.0(4)
N31 C32 H32 118.5
C33 C32 H32 118.5
N32 C33 C32 120.5(4)
N32 C33 H33 119.7
C32 C33 H33 119.7
C31 C34 H34A 109.5
C31 C34 H34B 109.5
H34A C34 H34B 109.5
C31 C34 H34C 109.5
H34A C34 H34C 109.5
H34B C34 H34C 109.5
C42 N41 C41 116.5(3)
C43 N42 C40 116.4(3)
C43 N42 Ni1 119.4(3)
C40 N42 Ni1 123.9(3)
N42 C40 C41 122.3(4)
N42 C40 H40 118.9
C41 C40 H40 118.9
N41 C41 C40 120.7(4)
N41 C41 C44 118.7(4)
C40 C41 C44 120.6(4)
N41 C42 C43 123.0(4)
N41 C42 H42 118.5
C43 C42 H42 118.5
N42 C43 C42 121.0(4)
N42 C43 H43 119.5
C42 C43 H43 119.5
C41 C44 H44A 109.5
C41 C44 H44B 109.5
H44A C44 H44B 109.5
C41 C44 H44C 109.5
H44A C44 H44C 109.5
H44B C44 H44C 109.5
O51 C51 C52 106.6(12)
O51 C51 H51A 110.4
C52 C51 H51A 110.4
O51 C51 H51B 110.4
C52 C51 H51B 110.4
H51A C51 H51B 108.6
C51 C52 H52A 109.5
C51 C52 H52B 109.5
H52A C52 H52B 109.5
C51 C52 H52C 109.5
H52A C52 H52C 109.5
H52B C52 H52C 109.5
C51' O51' H51' 112.2
O51' C51' C52' 107(2)
O51' C51' H51C 110.4
C52' C51' H51C 110.4
O51' C51' H51D 110.4
C52' C51' H51D 110.4
H51C C51' H51D 108.6
C51' C52' H52D 109.5
C51' C52' H52E 109.5
H52D C52' H52E 109.5
C51' C52' H52F 109.5
H52D C52' H52F 109.5
H52E C52' H52F 109.5

loop_
_geom_bond_atom_site_label_1
_geom_bond_atom_site_label_2
_geom_bond_distance
Ni1 N2 2.040(4)
Ni1 N1 2.064(3)
Ni1 N32 2.126(3)
Ni1 N42 2.130(3)
Ni1 N12 2.155(3)
Ni1 N22 2.156(3)
N1 C1 1.153(6)
C1 S1 1.636(5)
N2 C2 1.139(6)
C2 S2 1.632(4)
N11 C11 1.326(6)
N11 C12 1.339(6)
N12 C10 1.332(5)
N12 C13 1.332(5)
C10 C11 1.404(5)
C10 H10 0.9500
C11 C14 1.494(6)
C12 C13 1.384(6)
C12 H12 0.9500
C13 H13 0.9500
C14 H14A 0.9800
C14 H14B 0.9800
C14 H14C 0.9800
N21 C21 1.333(6)
N21 C22 1.339(7)
N22 C20 1.343(5)
N22 C23 1.343(5)
C20 C21 1.394(6)
C20 H20 0.9500
C21 C24 1.484(7)
C22 C23 1.380(6)
C22 H22 0.9500
C23 H23 0.9500
C24 H24A 0.9800
C24 H24B 0.9800
C24 H24C 0.9800
N31 C32 1.330(6)
N31 C31 1.343(5)
N32 C33 1.336(5)
N32 C30 1.339(5)
C30 C31 1.392(5)
C30 H30 0.9500
C31 C34 1.505(6)
C32 C33 1.386(6)
C32 H32 0.9500
C33 H33 0.9500
C34 H34A 0.9800
C34 H34B 0.9800
C34 H34C 0.9800
N41 C42 1.328(6)
N41 C41 1.336(6)
N42 C43 1.330(5)
N42 C40 1.341(5)
C40 C41 1.395(6)
C40 H40 0.9500
C41 C44 1.495(7)
C42 C43 1.386(5)
C42 H42 0.9500
C43 H43 0.9500
C44 H44A 0.9800
C44 H44B 0.9800
C44 H44C 0.9800
O51 C51 1.42(2)
O51 H51 0.8400
C51 C52 1.50(2)
C51 H51A 0.9900
C51 H51B 0.9900
C52 H52A 0.9800
C52 H52B 0.9800
C52 H52C 0.9800
O51' C51' 1.41(3)
O51' H51' 0.8400
C51' C52' 1.51(3)
C51' H51C 0.9900
C51' H51D 0.9900
C52' H52D 0.9800
C52' H52E 0.9800
C52' H52F 0.9800
